data_4023595
loop_
_publ_author_name
'Mark A. Penick'
'Mathew P. D. Mahindaratne'
'Robert D. Gutierrez'
'Terrill D. Smith'
'Edward R. T. Tiekink'
'George R. Negrete'

_publ_section_title
;
 Tandem Friedel-Crafts Annulation to Novel Perylene Analogues
;
_journal_name_full 'Journal of Organic Chemistry'
_journal_page_first 6378
_journal_page_last 6381
_journal_paper_doi 10.1021/jo800558c
_journal_volume 73
_journal_year 2008
_chemical_formula_moiety 'C36 H52 O2'
_chemical_formula_sum 'C36 H52 O2'
_chemical_formula_weight 516.78
_chemical_name_systematic
; 
 ? 
;
_space_group_IT_number 2
_symmetry_cell_setting triclinic
_symmetry_space_group_name_Hall '-P 1'
_symmetry_space_group_name_H-M 'P -1'
_atom_sites_solution_hydrogens geom
_atom_sites_solution_primary direct
_atom_sites_solution_secondary difmap
_audit_creation_method SHELXL-97
_cell_angle_alpha 90.869(5)
_cell_angle_beta 95.234(10)
_cell_angle_gamma 103.709(9)
_cell_formula_units_Z 1
_cell_length_a 4.608(2)
_cell_length_b 9.424(4)
_cell_length_c 17.933(7)
_cell_measurement_reflns_used 2542
_cell_measurement_temperature 223(2)
_cell_measurement_theta_max 40.8
_cell_measurement_theta_min 2.5
_cell_volume 752.8(6)
_computing_cell_refinement CrystalClear
_computing_data_collection 'CrystalClear (Rigaku, 2005)'
_computing_data_reduction CrystalClear
_computing_molecular_graphics 'ORTEPII (Johnson, 1976) & DIAMOND (Crystal Impact, 2006)'
_computing_publication_material SHELXL97
_computing_structure_refinement 'SHELXL97 (Sheldrick, 1997)'
_computing_structure_solution 'SHELXS97 (Sheldrick, 1997)'
_diffrn_ambient_temperature 223(2)
_diffrn_measured_fraction_theta_full 0.969
_diffrn_measured_fraction_theta_max 0.969
_diffrn_measurement_device_type AFC12\K/SATURN724
_diffrn_measurement_method \w
_diffrn_radiation_monochromator graphite
_diffrn_radiation_source 'fine-focus sealed tube'
_diffrn_radiation_type MoK\a
_diffrn_radiation_wavelength 0.71069
_diffrn_reflns_av_R_equivalents 0.026
_diffrn_reflns_av_sigmaI/netI 0.034
_diffrn_reflns_limit_h_max 5
_diffrn_reflns_limit_h_min -5
_diffrn_reflns_limit_k_max 10
_diffrn_reflns_limit_k_min -11
_diffrn_reflns_limit_l_max 21
_diffrn_reflns_limit_l_min -21
_diffrn_reflns_number 3931
_diffrn_reflns_theta_full 25.0
_diffrn_reflns_theta_max 25.0
_diffrn_reflns_theta_min 2.3
_diffrn_standards_decay_% '< 1'
_diffrn_standards_interval_count 0
_diffrn_standards_number 0
_exptl_absorpt_coefficient_mu 0.068
_exptl_absorpt_correction_T_max 1
_exptl_absorpt_correction_T_min 0.618
_exptl_absorpt_correction_type multi-scan
_exptl_absorpt_process_details 'ABSCOR (Higashi, 1995)'
_exptl_crystal_colour colorless
_exptl_crystal_density_diffrn 1.140
_exptl_crystal_density_method 'not measured'
_exptl_crystal_description block
_exptl_crystal_F_000 284
_exptl_crystal_size_max 0.22
_exptl_crystal_size_mid 0.20
_exptl_crystal_size_min 0.15
_refine_diff_density_max 0.35
_refine_diff_density_min -0.23
_refine_diff_density_rms 0.046
_refine_ls_extinction_method none
_refine_ls_goodness_of_fit_ref 1.09
_refine_ls_hydrogen_treatment constr
_refine_ls_matrix_type full
_refine_ls_number_parameters 172
_refine_ls_number_reflns 2583
_refine_ls_number_restraints 0
_refine_ls_restrained_S_all 1.09
_refine_ls_R_factor_all 0.080
_refine_ls_R_factor_gt 0.072
_refine_ls_shift/su_max <0.001
_refine_ls_shift/su_mean 0.000
_refine_ls_structure_factor_coef Fsqd
_refine_ls_weighting_details 'calc w=1/[\s^2^(Fo^2^)+(0.1166P)^2^+0.2066P] where P=(Fo^2^+2Fc^2^)/3'
_refine_ls_weighting_scheme calc
_refine_ls_wR_factor_gt 0.197
_refine_ls_wR_factor_ref 0.208
_reflns_number_gt 2234
_reflns_number_total 2583
_reflns_threshold_expression I>2\s(I)
_cod_data_source_file jo800558c-file002.cif
_cod_data_source_block 680051
_cod_database_code 4023595

loop_
_symmetry_equiv_pos_as_xyz
'x, y, z'
'-x, -y, -z'

loop_
_atom_site_label
_atom_site_type_symbol
_atom_site_fract_x
_atom_site_fract_y
_atom_site_fract_z
_atom_site_U_iso_or_equiv
_atom_site_adp_type
_atom_site_occupancy
_atom_site_symmetry_multiplicity
_atom_site_calc_flag
_atom_site_refinement_flags
_atom_site_disorder_assembly
_atom_site_disorder_group
O1 O 0.2595(3) 0.16617(14) 0.25189(7) 0.0466(4) Uani 1 1 d . . .
C1 C 0.2649(4) 0.08301(19) 0.18799(10) 0.0381(5) Uani 1 1 d . . .
C2 C 0.0785(4) -0.0556(2) 0.17182(10) 0.0413(5) Uani 1 1 d . . .
H2 H -0.0574 -0.0994 0.2056 0.050 Uiso 1 1 calc R . .
C3 C 0.0962(4) -0.12801(19) 0.10518(10) 0.0399(5) Uani 1 1 d . . .
H3 H -0.0301 -0.2215 0.0944 0.048 Uiso 1 1 calc R . .
C4 C 0.2944(4) -0.06741(18) 0.05343(10) 0.0334(4) Uani 1 1 d . . .
C5 C 0.4837(4) 0.07103(18) 0.07117(9) 0.0322(4) Uani 1 1 d . . .
C6 C 0.4688(4) 0.14650(18) 0.13824(9) 0.0355(5) Uani 1 1 d . . .
C7 C 0.6712(5) 0.2976(2) 0.15235(11) 0.0463(5) Uani 1 1 d . . .
H7A H 0.8777 0.2900 0.1659 0.056 Uiso 1 1 calc R . .
H7B H 0.6074 0.3465 0.1943 0.056 Uiso 1 1 calc R . .
C8 C 0.6599(6) 0.3867(2) 0.08334(13) 0.0631(7) Uani 1 1 d . . .
H8A H 0.8247 0.4747 0.0899 0.076 Uiso 1 1 calc R . .
H8B H 0.4714 0.4183 0.0792 0.076 Uiso 1 1 calc R . .
C9 C 0.6822(5) 0.30767(19) 0.01080(11) 0.0459(5) Uani 1 1 d . . .
H9A H 0.8569 0.3624 -0.0125 0.055 Uiso 1 1 calc R . .
H9B H 0.5032 0.3066 -0.0234 0.055 Uiso 1 1 calc R . .
C10 C 0.7111(4) 0.14810(18) 0.02053(9) 0.0332(4) Uani 1 1 d . . .
H10 H 0.9113 0.1545 0.0475 0.040 Uiso 1 1 calc R . .
C11 C 0.0386(4) 0.1092(2) 0.30166(10) 0.0433(5) Uani 1 1 d . . .
H11A H 0.0821 0.0226 0.3255 0.052 Uiso 1 1 calc R . .
H11B H -0.1609 0.0808 0.2739 0.052 Uiso 1 1 calc R . .
C12 C 0.0469(5) 0.2271(2) 0.36042(11) 0.0461(5) Uani 1 1 d . . .
H12A H -0.0293 0.3061 0.3370 0.055 Uiso 1 1 calc R . .
H12B H 0.2553 0.2678 0.3809 0.055 Uiso 1 1 calc R . .
C13 C -0.1398(5) 0.1688(2) 0.42391(10) 0.0450(5) Uani 1 1 d . . .
H13A H -0.0616 0.0904 0.4473 0.054 Uiso 1 1 calc R . .
H13B H -0.3469 0.1264 0.4030 0.054 Uiso 1 1 calc R . .
C14 C -0.1412(5) 0.2847(2) 0.48400(11) 0.0468(5) Uani 1 1 d . . .
H14A H 0.0667 0.3323 0.5023 0.056 Uiso 1 1 calc R . .
H14B H -0.2335 0.3594 0.4614 0.056 Uiso 1 1 calc R . .
C15 C -0.3088(5) 0.2242(2) 0.55016(11) 0.0491(5) Uani 1 1 d . . .
H15A H -0.2215 0.1467 0.5714 0.059 Uiso 1 1 calc R . .
H15B H -0.5184 0.1799 0.5320 0.059 Uiso 1 1 calc R . .
C16 C -0.3016(5) 0.3380(2) 0.61203(12) 0.0510(5) Uani 1 1 d . . .
H16A H -0.0919 0.3853 0.6286 0.061 Uiso 1 1 calc R . .
H16B H -0.3970 0.4133 0.5913 0.061 Uiso 1 1 calc R . .
C17 C -0.4577(6) 0.2763(3) 0.67944(12) 0.0605(6) Uani 1 1 d . . .
H17A H -0.3689 0.1979 0.6989 0.073 Uiso 1 1 calc R . .
H17B H -0.6700 0.2334 0.6634 0.073 Uiso 1 1 calc R . .
C18 C -0.4358(8) 0.3898(3) 0.74209(15) 0.0883(10) Uani 1 1 d . . .
H18A H -0.5343 0.3434 0.7840 0.132 Uiso 1 1 calc R . .
H18B H -0.5329 0.4653 0.7241 0.132 Uiso 1 1 calc R . .
H18C H -0.2263 0.4333 0.7582 0.132 Uiso 1 1 calc R . .

loop_
_atom_site_aniso_label
_atom_site_aniso_U_11
_atom_site_aniso_U_22
_atom_site_aniso_U_33
_atom_site_aniso_U_23
_atom_site_aniso_U_13
_atom_site_aniso_U_12
O1 0.0550(9) 0.0429(8) 0.0387(7) -0.0034(6) 0.0161(6) 0.0011(6)
C1 0.0423(10) 0.0353(10) 0.0363(9) 0.0020(7) 0.0042(8) 0.0086(8)
C2 0.0450(11) 0.0366(10) 0.0398(10) 0.0052(8) 0.0113(8) 0.0024(8)
C3 0.0434(10) 0.0312(9) 0.0419(10) 0.0028(7) 0.0091(8) 0.0009(7)
C4 0.0339(9) 0.0276(9) 0.0384(10) 0.0040(7) 0.0038(7) 0.0063(7)
C5 0.0308(9) 0.0284(9) 0.0371(9) 0.0052(7) 0.0038(7) 0.0061(7)
C6 0.0366(9) 0.0316(9) 0.0371(9) 0.0017(7) 0.0041(7) 0.0054(7)
C7 0.0533(12) 0.0344(10) 0.0462(11) -0.0048(8) 0.0077(8) 0.0002(8)
C8 0.0961(18) 0.0311(10) 0.0633(14) 0.0037(10) 0.0290(12) 0.0098(11)
C9 0.0613(12) 0.0282(9) 0.0479(11) 0.0057(8) 0.0116(9) 0.0073(8)
C10 0.0320(9) 0.0279(9) 0.0379(9) 0.0029(7) 0.0042(7) 0.0030(6)
C11 0.0495(11) 0.0414(10) 0.0382(10) 0.0037(8) 0.0115(8) 0.0063(8)
C12 0.0562(12) 0.0402(10) 0.0410(11) 0.0001(8) 0.0107(9) 0.0077(9)
C13 0.0557(12) 0.0390(10) 0.0396(10) 0.0002(8) 0.0100(9) 0.0078(8)
C14 0.0560(12) 0.0409(11) 0.0420(11) -0.0006(9) 0.0113(9) 0.0061(9)
C15 0.0620(13) 0.0415(11) 0.0435(11) 0.0014(9) 0.0132(9) 0.0090(9)
C16 0.0612(13) 0.0432(11) 0.0478(12) -0.0022(9) 0.0153(9) 0.0072(9)
C17 0.0797(16) 0.0527(13) 0.0502(12) -0.0003(10) 0.0227(11) 0.0120(11)
C18 0.125(3) 0.0713(18) 0.0646(16) -0.0138(13) 0.0440(16) 0.0046(16)

loop_
_atom_type_symbol
_atom_type_description
_atom_type_scat_dispersion_real
_atom_type_scat_dispersion_imag
_atom_type_scat_source
C C 0.0033 0.0016 'International Tables Vol C Tables 4.2.6.8 and 6.1.1.4'
H H 0.0000 0.0000 'International Tables Vol C Tables 4.2.6.8 and 6.1.1.4'
O O 0.0106 0.0060 'International Tables Vol C Tables 4.2.6.8 and 6.1.1.4'

loop_
_geom_angle_atom_site_label_1
_geom_angle_atom_site_label_2
_geom_angle_atom_site_label_3
_geom_angle
_geom_angle_site_symmetry_1
_geom_angle_site_symmetry_3
_geom_angle_publ_flag
C1 O1 C11 117.72(14) . . ?
O1 C1 C6 116.09(16) . . ?
O1 C1 C2 123.65(16) . . ?
C6 C1 C2 120.25(17) . . ?
C3 C2 C1 119.01(17) . . ?
C3 C2 H2 120.5 . . ?
C1 C2 H2 120.5 . . ?
C2 C3 C4 122.49(17) . . ?
C2 C3 H3 118.8 . . ?
C4 C3 H3 118.8 . . ?
C3 C4 C5 117.74(17) . . ?
C3 C4 C10 119.85(15) . 2_655 ?
C5 C4 C10 122.35(16) . 2_655 ?
C4 C5 C6 120.70(16) . . ?
C4 C5 C10 123.08(17) . . ?
C6 C5 C10 116.22(15) . . ?
C1 C6 C5 119.79(16) . . ?
C1 C6 C7 122.34(16) . . ?
C5 C6 C7 117.85(16) . . ?
C6 C7 C8 110.46(16) . . ?
C6 C7 H7A 109.6 . . ?
C8 C7 H7A 109.6 . . ?
C6 C7 H7B 109.6 . . ?
C8 C7 H7B 109.6 . . ?
H7A C7 H7B 108.1 . . ?
C7 C8 C9 114.75(16) . . ?
C7 C8 H8A 108.6 . . ?
C9 C8 H8A 108.6 . . ?
C7 C8 H8B 108.6 . . ?
C9 C8 H8B 108.6 . . ?
H8A C8 H8B 107.6 . . ?
C8 C9 C10 113.97(15) . . ?
C8 C9 H9A 108.8 . . ?
C10 C9 H9A 108.8 . . ?
C8 C9 H9B 108.8 . . ?
C10 C9 H9B 108.8 . . ?
H9A C9 H9B 107.7 . . ?
C5 C10 C4 114.47(15) . 2_655 ?
C5 C10 C9 109.66(15) . . ?
C4 C10 C9 112.85(14) 2_655 . ?
C5 C10 H10 106.4 . . ?
C4 C10 H10 106.4 2_655 . ?
C9 C10 H10 106.4 . . ?
O1 C11 C12 107.96(15) . . ?
O1 C11 H11A 110.1 . . ?
C12 C11 H11A 110.1 . . ?
O1 C11 H11B 110.1 . . ?
C12 C11 H11B 110.1 . . ?
H11A C11 H11B 108.4 . . ?
C11 C12 C13 111.89(16) . . ?
C11 C12 H12A 109.2 . . ?
C13 C12 H12A 109.2 . . ?
C11 C12 H12B 109.2 . . ?
C13 C12 H12B 109.2 . . ?
H12A C12 H12B 107.9 . . ?
C12 C13 C14 113.66(16) . . ?
C12 C13 H13A 108.8 . . ?
C14 C13 H13A 108.8 . . ?
C12 C13 H13B 108.8 . . ?
C14 C13 H13B 108.8 . . ?
H13A C13 H13B 107.7 . . ?
C15 C14 C13 113.55(17) . . ?
C15 C14 H14A 108.9 . . ?
C13 C14 H14A 108.9 . . ?
C15 C14 H14B 108.9 . . ?
C13 C14 H14B 108.9 . . ?
H14A C14 H14B 107.7 . . ?
C14 C15 C16 114.08(17) . . ?
C14 C15 H15A 108.7 . . ?
C16 C15 H15A 108.7 . . ?
C14 C15 H15B 108.7 . . ?
C16 C15 H15B 108.7 . . ?
H15A C15 H15B 107.6 . . ?
C17 C16 C15 114.03(17) . . ?
C17 C16 H16A 108.7 . . ?
C15 C16 H16A 108.7 . . ?
C17 C16 H16B 108.7 . . ?
C15 C16 H16B 108.7 . . ?
H16A C16 H16B 107.6 . . ?
C16 C17 C18 113.4(2) . . ?
C16 C17 H17A 108.9 . . ?
C18 C17 H17A 108.9 . . ?
C16 C17 H17B 108.9 . . ?
C18 C17 H17B 108.9 . . ?
H17A C17 H17B 107.7 . . ?
C17 C18 H18A 109.5 . . ?
C17 C18 H18B 109.5 . . ?
H18A C18 H18B 109.5 . . ?
C17 C18 H18C 109.5 . . ?
H18A C18 H18C 109.5 . . ?
H18B C18 H18C 109.5 . . ?

loop_
_geom_bond_atom_site_label_1
_geom_bond_atom_site_label_2
_geom_bond_distance
_geom_bond_site_symmetry_2
_geom_bond_publ_flag
O1 C1 1.384(2) . ?
O1 C11 1.429(2) . ?
C1 C6 1.393(3) . ?
C1 C2 1.393(3) . ?
C2 C3 1.386(3) . ?
C2 H2 0.9400 . ?
C3 C4 1.394(2) . ?
C3 H3 0.9400 . ?
C4 C5 1.401(3) . ?
C4 C10 1.514(2) 2_655 ?
C5 C6 1.404(3) . ?
C5 C10 1.511(2) . ?
C6 C7 1.509(2) . ?
C7 C8 1.510(3) . ?
C7 H7A 0.9800 . ?
C7 H7B 0.9800 . ?
C8 C9 1.513(3) . ?
C8 H8A 0.9800 . ?
C8 H8B 0.9800 . ?
C9 C10 1.552(2) . ?
C9 H9A 0.9800 . ?
C9 H9B 0.9800 . ?
C10 C4 1.514(2) 2_655 ?
C10 H10 0.9900 . ?
C11 C12 1.511(3) . ?
C11 H11A 0.9800 . ?
C11 H11B 0.9800 . ?
C12 C13 1.520(3) . ?
C12 H12A 0.9800 . ?
C12 H12B 0.9800 . ?
C13 C14 1.524(3) . ?
C13 H13A 0.9800 . ?
C13 H13B 0.9800 . ?
C14 C15 1.519(3) . ?
C14 H14A 0.9800 . ?
C14 H14B 0.9800 . ?
C15 C16 1.524(3) . ?
C15 H15A 0.9800 . ?
C15 H15B 0.9800 . ?
C16 C17 1.516(3) . ?
C16 H16A 0.9800 . ?
C16 H16B 0.9800 . ?
C17 C18 1.519(3) . ?
C17 H17A 0.9800 . ?
C17 H17B 0.9800 . ?
C18 H18A 0.9700 . ?
C18 H18B 0.9700 . ?
C18 H18C 0.9700 . ?

loop_
_geom_torsion_atom_site_label_1
_geom_torsion_atom_site_label_2
_geom_torsion_atom_site_label_3
_geom_torsion_atom_site_label_4
_geom_torsion
_geom_torsion_site_symmetry_1
_geom_torsion_site_symmetry_2
_geom_torsion_site_symmetry_3
_geom_torsion_site_symmetry_4
_geom_torsion_publ_flag
C11 O1 C1 C6 175.63(15) . . . . ?
C11 O1 C1 C2 -3.6(3) . . . . ?
O1 C1 C2 C3 178.21(16) . . . . ?
C6 C1 C2 C3 -0.9(3) . . . . ?
C1 C2 C3 C4 0.1(3) . . . . ?
C2 C3 C4 C5 1.0(3) . . . . ?
C2 C3 C4 C10 -176.14(15) . . . 2_655 ?
C3 C4 C5 C6 -1.2(3) . . . . ?
C10 C4 C5 C6 175.87(14) 2_655 . . . ?
C3 C4 C5 C10 179.22(14) . . . . ?
C10 C4 C5 C10 -3.7(3) 2_655 . . . ?
O1 C1 C6 C5 -178.47(13) . . . . ?
C2 C1 C6 C5 0.7(3) . . . . ?
O1 C1 C6 C7 -0.5(3) . . . . ?
C2 C1 C6 C7 178.72(17) . . . . ?
C4 C5 C6 C1 0.4(3) . . . . ?
C10 C5 C6 C1 179.96(14) . . . . ?
C4 C5 C6 C7 -177.71(15) . . . . ?
C10 C5 C6 C7 1.9(2) . . . . ?
C1 C6 C7 C8 -131.80(19) . . . . ?
C5 C6 C7 C8 46.2(2) . . . . ?
C6 C7 C8 C9 -45.6(3) . . . . ?
C7 C8 C9 C10 0.3(3) . . . . ?
C4 C5 C10 C4 3.4(3) . . . 2_655 ?
C6 C5 C10 C4 -176.15(13) . . . 2_655 ?
C4 C5 C10 C9 131.44(17) . . . . ?
C6 C5 C10 C9 -48.2(2) . . . . ?
C8 C9 C10 C5 46.1(2) . . . . ?
C8 C9 C10 C4 174.99(17) . . . 2_655 ?
C1 O1 C11 C12 -171.91(15) . . . . ?
O1 C11 C12 C13 -169.79(15) . . . . ?
C11 C12 C13 C14 -179.21(16) . . . . ?
C12 C13 C14 C15 -175.75(17) . . . . ?
C13 C14 C15 C16 177.78(17) . . . . ?
C14 C15 C16 C17 -177.56(18) . . . . ?
C15 C16 C17 C18 177.3(2) . . . . ?
